data_7232796
loop_
_publ_author_name
'Aulakh, Jaspreet K.'
'Lobana, Tarlok S.'
'Sood, Henna'
'Arora, Daljit S.'
'Kaur, Raminderjit'
'Singh, Jatinder'
'Garcia-Santos, Isabel'
'Kaur, Manpreet'
'Jasinski, Jerry P.'

_publ_section_title
;
 Silver derivatives of multi-donor heterocyclic thioamides as
 antimicrobial/anticancer agents: unusual bio-activity against methicillin
 resistant S. aureus, S. epidermidis, and E. faecalis and human bone
 cancer MG63 cell line
;
_journal_issue 27
_journal_name_full 'RSC Advances'
_journal_page_first 15470
_journal_paper_doi 10.1039/C9RA01804B
_journal_volume 9
_journal_year 2019
_chemical_formula_moiety 'C40 H33 Ag N2 P2 S, C H4 O'
_chemical_formula_sum 'C41 H37 Ag N2 O P2 S'
_chemical_formula_weight 775.59
_space_group_crystal_system triclinic
_space_group_IT_number 2
_space_group_name_Hall '-P 1'
_space_group_name_H-M_alt 'P -1'
_symmetry_space_group_name_Hall '-P 1'
_symmetry_space_group_name_H-M 'P -1'
_atom_sites_solution_hydrogens geom
_atom_sites_solution_primary dual
_audit_creation_date 2018-07-17
_audit_creation_method
;
Olex2 1.2
(compiled 2018.05.29 svn.r3508 for OlexSys, GUI svn.r5506)
;
_audit_update_record
;
2018-11-11 deposited with the CCDC.    2019-04-16 downloaded from the CCDC.
;
_cell_angle_alpha 77.466(4)
_cell_angle_beta 78.784(4)
_cell_angle_gamma 78.993(4)
_cell_formula_units_Z 2
_cell_length_a 10.1240(4)
_cell_length_b 13.4635(6)
_cell_length_c 14.1829(6)
_cell_measurement_reflns_used 6589
_cell_measurement_temperature 173(2)
_cell_measurement_theta_max 31.6260
_cell_measurement_theta_min 3.1130
_cell_volume 1828.61(14)
_computing_cell_refinement 'CrysAlisPro 1.171.38.46 (Rigaku OD, 2015)'
_computing_data_collection 'CrysAlisPro 1.171.38.46 (Rigaku OD, 2015)'
_computing_data_reduction 'CrysAlisPro 1.171.38.46 (Rigaku OD, 2015)'
_computing_molecular_graphics 'Olex2 (Dolomanov et al., 2009)'
_computing_publication_material 'Olex2 (Dolomanov et al., 2009)'
_computing_structure_refinement 'ShelXL (Sheldrick, 2015)'
_computing_structure_solution 'ShelXT (Sheldrick, 2015)'
_diffrn_ambient_temperature 173(2)
_diffrn_detector 'CCD plate'
_diffrn_detector_area_resol_mean 16.0416
_diffrn_detector_type Eos
_diffrn_measured_fraction_theta_full 0.998
_diffrn_measured_fraction_theta_max 0.891
_diffrn_measurement_details
;
List of Runs (angles in degrees, time in seconds):

  # Type    Start    End  Width  t~exp~   \w     \q     \k     \f   Frames
#--------------------------------------------------------------------------
  1  \w    -37.00  54.00   1.00    1.34    --   26.15 -19.00 -60.00   91
  2  \w     23.00  49.00   1.00    1.34    --   26.15 -99.00   0.00   26
  3  \w     15.00  61.00   1.00    1.34    --   26.15 -99.00  60.00   46
  4  \w     27.00  53.00   1.00    1.34    --   26.15 -77.00  90.00   26
  5  \w    -41.00  -8.00   1.00    1.34    --   26.15 -77.00  90.00   33
  6  \w    -41.00  20.00   1.00    1.34    --   26.15 -37.00  90.00   61
  7  \w    -60.00   1.00   1.00    1.34    --  -23.96 -77.00 -90.00   61
  8  \w     -1.00  93.00   1.00    1.34    --   26.15  77.00-150.00   94
;
_diffrn_measurement_device 'four-circle diffractometer'
_diffrn_measurement_device_type 'Rigaku Oxford Diffraction'
_diffrn_measurement_method '\w scans'
_diffrn_orient_matrix_type 'CrysAlisPro convention (1999,Acta A55,543-557)'
_diffrn_orient_matrix_UB_11 0.0352960000
_diffrn_orient_matrix_UB_12 0.0051339000
_diffrn_orient_matrix_UB_13 -0.0487988000
_diffrn_orient_matrix_UB_21 0.0020985000
_diffrn_orient_matrix_UB_22 -0.0533594000
_diffrn_orient_matrix_UB_23 0.0016629000
_diffrn_orient_matrix_UB_31 -0.0631136000
_diffrn_orient_matrix_UB_32 0.0108054000
_diffrn_orient_matrix_UB_33 -0.0177300000
_diffrn_radiation_monochromator graphite
_diffrn_radiation_probe x-ray
_diffrn_radiation_type MoK\a
_diffrn_radiation_wavelength 0.71073
_diffrn_reflns_av_R_equivalents 0.0323
_diffrn_reflns_av_unetI/netI 0.0540
_diffrn_reflns_Laue_measured_fraction_full 0.998
_diffrn_reflns_Laue_measured_fraction_max 0.891
_diffrn_reflns_limit_h_max 14
_diffrn_reflns_limit_h_min -14
_diffrn_reflns_limit_k_max 15
_diffrn_reflns_limit_k_min -20
_diffrn_reflns_limit_l_max 19
_diffrn_reflns_limit_l_min -21
_diffrn_reflns_number 21420
_diffrn_reflns_point_group_measured_fraction_full 0.998
_diffrn_reflns_point_group_measured_fraction_max 0.891
_diffrn_reflns_theta_full 25.242
_diffrn_reflns_theta_max 32.753
_diffrn_reflns_theta_min 2.354
_diffrn_source 'fine-focus sealed X-ray tube'
_diffrn_source_type 'Enhance (Mo) X-ray Source'
_exptl_absorpt_coefficient_mu 0.730
_exptl_absorpt_correction_T_max 1.00000
_exptl_absorpt_correction_T_min 0.98397
_exptl_absorpt_correction_type multi-scan
_exptl_absorpt_process_details
;
CrysAlisPro 1.171.38.46 (Rigaku Oxford Diffraction, 2015)
Empirical absorption correction using spherical harmonics,
 implemented in SCALE3 ABSPACK scaling algorithm.
;
_exptl_crystal_colour colourless
_exptl_crystal_colour_primary colourless
_exptl_crystal_density_diffrn 1.409
_exptl_crystal_description irregular
_exptl_crystal_F_000 796
_exptl_crystal_size_max 0.34
_exptl_crystal_size_mid 0.32
_exptl_crystal_size_min 0.24
_refine_diff_density_max 0.808
_refine_diff_density_min -0.488
_refine_diff_density_rms 0.087
_refine_ls_extinction_coef 0.0032(7)
_refine_ls_extinction_expression Fc^*^=kFc[1+0.001xFc^2^\l^3^/sin(2\q)]^-1/4^
_refine_ls_extinction_method 'SHELXL-2018/1 (Sheldrick 2018)'
_refine_ls_goodness_of_fit_ref 0.870
_refine_ls_hydrogen_treatment constr
_refine_ls_matrix_type full
_refine_ls_number_parameters 436
_refine_ls_number_reflns 12042
_refine_ls_number_restraints 0
_refine_ls_restrained_S_all 0.870
_refine_ls_R_factor_all 0.0575
_refine_ls_R_factor_gt 0.0393
_refine_ls_shift/su_max 0.002
_refine_ls_shift/su_mean 0.000
_refine_ls_structure_factor_coef Fsqd
_refine_ls_weighting_details 'w=1/[\s^2^(Fo^2^)+(0.1000P)^2^] where P=(Fo^2^+2Fc^2^)/3'
_refine_ls_weighting_scheme calc
_refine_ls_wR_factor_gt 0.1125
_refine_ls_wR_factor_ref 0.1339
_reflns_Friedel_coverage 0.000
_reflns_number_gt 9569
_reflns_number_total 12042
_reflns_threshold_expression 'I > 2\s(I)'
_cod_data_source_file c9ra01804b2.cif
_cod_data_source_block 8
_cod_original_cell_volume 1828.62(14)
_cod_database_code 7232796
_shelx_shelxl_version_number 2018/1
_chemical_oxdiff_formula 'C41 H34 N2 O3 S P2 Ag'
_chemical_oxdiff_usercomment 'Lobana's JPL-283'
_shelx_space_group_comment
;
The symmetry employed for this shelxl refinement is uniquely defined
by the following loop, which should always be used as a source of
symmetry information in preference to the above space-group names.
They are only intended as comments.
;
_shelx_estimated_absorpt_t_max 0.844
_shelx_estimated_absorpt_t_min 0.789
_reflns_odcompleteness_completeness 99.95
_reflns_odcompleteness_iscentric 1
_reflns_odcompleteness_theta 30.44
_olex2_refinement_description
;
1. Fixed Uiso
 At 1.2 times of:
  All C(H) groups
 At 1.5 times of:
  All C(H,H,H) groups, All O(H) groups
2.a Aromatic/amide H refined with riding coordinates:
 C2(H2), C3(H3), C4(H4), C6(H6), C7(H7), C8(H8), C9(H9), C10(H10), C12(H12),
 C13(H13), C14(H14), C15(H15), C16(H16), C18(H18), C19(H19), C20(H20), C21(H21),
  C22(H22), C24(H24), C25(H25), C26(H26), C27(H27), C28(H28), C30(H30),
 C31(H31), C32(H32), C33(H33), C34(H34), C36(H36), C37(H37), C38(H38), C39(H39),
  C40(H40)
2.b Idealised Me refined as rotating group:
 C1S(H1SA,H1SB,H1SC)
2.c Idealised tetrahedral OH refined as rotating group:
 O1S(H1S)
;
_olex2_exptl_crystal_mounting_method 'POLYMER LOOP'
_olex2_submission_special_instructions 'No special instructions were received'
_oxdiff_exptl_absorpt_empirical_details
;
Empirical correction (ABSPACK) includes:
- Absorption correction using spherical harmonics
- Frame scaling
;
_oxdiff_exptl_absorpt_empirical_full_max 1.092
_oxdiff_exptl_absorpt_empirical_full_min 0.919

loop_
_space_group_symop_operation_xyz
'x, y, z'
'-x, -y, -z'

loop_
_atom_site_label
_atom_site_type_symbol
_atom_site_fract_x
_atom_site_fract_y
_atom_site_fract_z
_atom_site_U_iso_or_equiv
_atom_site_adp_type
_atom_site_occupancy
_atom_site_site_symmetry_order
_atom_site_calc_flag
_atom_site_refinement_flags_posn
Ag1 Ag 0.61786(2) 0.26909(2) 0.73463(2) 0.02582(7) Uani 1 1 d .
S1 S 0.39138(6) 0.21580(5) 0.82517(5) 0.03452(14) Uani 1 1 d .
P1 P 0.75833(6) 0.15090(4) 0.63241(4) 0.02288(11) Uani 1 1 d .
P2 P 0.66245(6) 0.44129(4) 0.73681(4) 0.02504(12) Uani 1 1 d .
O1S O 0.1203(3) 0.1053(3) 1.0295(2) 0.0778(9) Uani 1 1 d .
H1S H 0.204280 0.107859 1.014954 0.117 Uiso 1 1 calc GR
N1 N 0.6094(2) 0.16760(17) 0.91164(15) 0.0343(4) Uani 1 1 d .
N2 N 0.4010(3) 0.1261(2) 1.01057(18) 0.0484(6) Uani 1 1 d .
C1 C 0.4738(3) 0.16543(19) 0.92442(17) 0.0326(5) Uani 1 1 d .
C1S C 0.0570(6) 0.1835(4) 1.0799(4) 0.0978(18) Uani 1 1 d .
H1SA H 0.098976 0.245471 1.051989 0.147 Uiso 1 1 calc GR
H1SB H 0.067332 0.161703 1.149014 0.147 Uiso 1 1 calc GR
H1SC H -0.040114 0.198556 1.074463 0.147 Uiso 1 1 calc GR
C2 C 0.4723(5) 0.0856(3) 1.0846(2) 0.0591(10) Uani 1 1 d .
H2 H 0.424323 0.056833 1.145914 0.071 Uiso 1 1 calc R
C3 C 0.6084(5) 0.0835(3) 1.0768(2) 0.0632(11) Uani 1 1 d .
H3 H 0.655463 0.053946 1.130469 0.076 Uiso 1 1 calc R
C4 C 0.6752(4) 0.1260(2) 0.9874(2) 0.0475(7) Uani 1 1 d .
H4 H 0.770586 0.125836 0.979349 0.057 Uiso 1 1 calc R
C5 C 0.7022(2) 0.02919(18) 0.63702(16) 0.0268(4) Uani 1 1 d .
C6 C 0.7886(3) -0.0648(2) 0.6436(2) 0.0373(5) Uani 1 1 d .
H6 H 0.880902 -0.068289 0.650543 0.045 Uiso 1 1 calc R
C7 C 0.7403(4) -0.1535(2) 0.6401(2) 0.0497(8) Uani 1 1 d .
H7 H 0.799328 -0.217757 0.645413 0.060 Uiso 1 1 calc R
C8 C 0.6056(4) -0.1484(3) 0.6288(2) 0.0536(9) Uani 1 1 d .
H8 H 0.573697 -0.208574 0.623393 0.064 Uiso 1 1 calc R
C9 C 0.5185(4) -0.0560(3) 0.6254(2) 0.0497(8) Uani 1 1 d .
H9 H 0.425709 -0.052890 0.619883 0.060 Uiso 1 1 calc R
C10 C 0.5660(3) 0.0323(2) 0.6301(2) 0.0391(6) Uani 1 1 d .
H10 H 0.505276 0.095630 0.628648 0.047 Uiso 1 1 calc R
C11 C 0.7877(2) 0.20490(17) 0.50217(16) 0.0253(4) Uani 1 1 d .
C12 C 0.7965(3) 0.3093(2) 0.47392(19) 0.0378(6) Uani 1 1 d .
H12 H 0.786633 0.350123 0.522488 0.045 Uiso 1 1 calc R
C13 C 0.8195(4) 0.3546(2) 0.3761(2) 0.0499(7) Uani 1 1 d .
H13 H 0.828358 0.425445 0.357754 0.060 Uiso 1 1 calc R
C14 C 0.8295(4) 0.2961(3) 0.3049(2) 0.0532(8) Uani 1 1 d .
H14 H 0.842406 0.327416 0.237647 0.064 Uiso 1 1 calc R
C15 C 0.8207(4) 0.1924(3) 0.3318(2) 0.0509(8) Uani 1 1 d .
H15 H 0.827716 0.152334 0.283068 0.061 Uiso 1 1 calc R
C16 C 0.8017(3) 0.1465(2) 0.43029(18) 0.0345(5) Uani 1 1 d .
H16 H 0.798163 0.074771 0.448444 0.041 Uiso 1 1 calc R
C17 C 0.9281(2) 0.11485(17) 0.66575(17) 0.0259(4) Uani 1 1 d .
C18 C 0.9374(3) 0.0768(2) 0.7644(2) 0.0387(6) Uani 1 1 d .
H18 H 0.857747 0.063179 0.809946 0.046 Uiso 1 1 calc R
C19 C 1.0624(3) 0.0587(3) 0.7960(2) 0.0453(7) Uani 1 1 d .
H19 H 1.068920 0.032355 0.863024 0.054 Uiso 1 1 calc R
C20 C 1.1784(3) 0.0796(2) 0.7290(2) 0.0456(7) Uani 1 1 d .
H20 H 1.263628 0.069667 0.750963 0.055 Uiso 1 1 calc R
C21 C 1.1708(3) 0.1142(2) 0.6316(2) 0.0407(6) Uani 1 1 d .
H21 H 1.251027 0.125696 0.585996 0.049 Uiso 1 1 calc R
C22 C 1.0451(2) 0.13256(19) 0.59965(19) 0.0315(5) Uani 1 1 d .
H22 H 1.039608 0.157312 0.532277 0.038 Uiso 1 1 calc R
C23 C 0.8193(3) 0.4356(2) 0.78506(17) 0.0304(5) Uani 1 1 d .
C24 C 0.9089(3) 0.3434(2) 0.7927(2) 0.0426(6) Uani 1 1 d .
H24 H 0.886958 0.285787 0.773785 0.051 Uiso 1 1 calc R
C25 C 1.0302(3) 0.3347(3) 0.8276(3) 0.0563(9) Uani 1 1 d .
H25 H 1.091190 0.271374 0.831887 0.068 Uiso 1 1 calc R
C26 C 1.0621(3) 0.4162(3) 0.8557(3) 0.0555(9) Uani 1 1 d .
H26 H 1.145386 0.409767 0.879520 0.067 Uiso 1 1 calc R
C27 C 0.9742(4) 0.5080(3) 0.8498(2) 0.0543(9) Uani 1 1 d .
H27 H 0.996692 0.564642 0.870071 0.065 Uiso 1 1 calc R
C28 C 0.8524(3) 0.5184(2) 0.8144(2) 0.0412(6) Uani 1 1 d .
H28 H 0.792084 0.582001 0.810314 0.049 Uiso 1 1 calc R
C29 C 0.5291(3) 0.51336(19) 0.81331(17) 0.0300(5) Uani 1 1 d .
C30 C 0.5125(4) 0.6195(2) 0.8038(2) 0.0572(9) Uani 1 1 d .
H30 H 0.571241 0.658194 0.755286 0.069 Uiso 1 1 calc R
C31 C 0.4098(5) 0.6690(3) 0.8656(3) 0.0738(13) Uani 1 1 d .
H31 H 0.396826 0.741917 0.857702 0.089 Uiso 1 1 calc R
C32 C 0.3267(4) 0.6137(3) 0.9380(3) 0.0648(11) Uani 1 1 d .
H32 H 0.257677 0.648082 0.980768 0.078 Uiso 1 1 calc R
C33 C 0.3440(3) 0.5092(3) 0.9481(2) 0.0544(9) Uani 1 1 d .
H33 H 0.286816 0.470719 0.998154 0.065 Uiso 1 1 calc R
C34 C 0.4449(3) 0.4581(2) 0.88555(19) 0.0371(5) Uani 1 1 d .
H34 H 0.455597 0.385365 0.892741 0.045 Uiso 1 1 calc R
C35 C 0.6856(3) 0.52960(18) 0.61936(17) 0.0292(4) Uani 1 1 d .
C36 C 0.8118(3) 0.5532(2) 0.5711(2) 0.0384(6) Uani 1 1 d .
H36 H 0.889799 0.528907 0.602381 0.046 Uiso 1 1 calc R
C37 C 0.8251(4) 0.6121(2) 0.4772(2) 0.0480(7) Uani 1 1 d .
H37 H 0.912024 0.627803 0.444793 0.058 Uiso 1 1 calc R
C38 C 0.7124(4) 0.6479(2) 0.4309(2) 0.0484(7) Uani 1 1 d .
H38 H 0.721796 0.687362 0.366399 0.058 Uiso 1 1 calc R
C39 C 0.5873(4) 0.6260(3) 0.4785(2) 0.0498(8) Uani 1 1 d .
H39 H 0.509652 0.651691 0.446995 0.060 Uiso 1 1 calc R
C40 C 0.5719(3) 0.5669(2) 0.5719(2) 0.0394(6) Uani 1 1 d .
H40 H 0.484470 0.551824 0.603675 0.047 Uiso 1 1 calc R

loop_
_atom_site_aniso_label
_atom_site_aniso_U_11
_atom_site_aniso_U_22
_atom_site_aniso_U_33
_atom_site_aniso_U_23
_atom_site_aniso_U_13
_atom_site_aniso_U_12
Ag1 0.02535(10) 0.02527(9) 0.02547(9) -0.00424(6) -0.00047(6) -0.00483(6)
S1 0.0253(3) 0.0437(3) 0.0357(3) -0.0065(3) -0.0022(2) -0.0119(2)
P1 0.0218(3) 0.0231(2) 0.0235(2) -0.00496(19) -0.00101(19) -0.00489(19)
P2 0.0280(3) 0.0220(3) 0.0240(3) -0.00323(19) -0.0019(2) -0.0047(2)
O1S 0.0710(19) 0.090(2) 0.0692(18) -0.0144(16) 0.0160(15) -0.0340(17)
N1 0.0406(12) 0.0344(11) 0.0281(10) -0.0044(8) -0.0075(8) -0.0063(9)
N2 0.0675(17) 0.0444(14) 0.0317(12) -0.0064(10) 0.0106(11) -0.0246(13)
C1 0.0441(14) 0.0255(11) 0.0261(11) -0.0045(8) 0.0034(9) -0.0102(10)
C1S 0.098(4) 0.084(3) 0.079(3) -0.001(3) 0.022(3) 0.011(3)
C2 0.103(3) 0.0471(18) 0.0232(13) 0.0022(11) 0.0018(15) -0.0248(19)
C3 0.110(3) 0.0468(18) 0.0348(16) -0.0013(13) -0.0273(19) -0.009(2)
C4 0.063(2) 0.0401(15) 0.0405(15) -0.0067(12) -0.0213(14) 0.0004(14)
C5 0.0305(11) 0.0285(11) 0.0226(10) -0.0042(8) -0.0001(8) -0.0123(9)
C6 0.0437(14) 0.0281(12) 0.0380(13) -0.0054(10) 0.0013(11) -0.0093(10)
C7 0.074(2) 0.0256(12) 0.0478(16) -0.0051(11) 0.0002(15) -0.0159(13)
C8 0.087(3) 0.0445(17) 0.0374(15) -0.0019(12) -0.0051(15) -0.0407(17)
C9 0.0576(19) 0.0549(18) 0.0453(16) -0.0006(13) -0.0137(14) -0.0343(16)
C10 0.0381(14) 0.0411(14) 0.0413(14) -0.0033(11) -0.0093(11) -0.0160(11)
C11 0.0225(10) 0.0268(10) 0.0260(10) -0.0042(8) -0.0014(7) -0.0052(8)
C12 0.0491(15) 0.0300(12) 0.0325(12) -0.0052(9) 0.0015(10) -0.0111(11)
C13 0.064(2) 0.0387(15) 0.0398(15) 0.0049(12) 0.0015(13) -0.0145(14)
C14 0.074(2) 0.056(2) 0.0278(13) 0.0051(12) -0.0046(13) -0.0258(17)
C15 0.072(2) 0.0577(19) 0.0271(13) -0.0069(12) -0.0021(13) -0.0270(17)
C16 0.0428(14) 0.0350(12) 0.0279(11) -0.0073(9) -0.0031(10) -0.0125(10)
C17 0.0259(10) 0.0244(10) 0.0296(10) -0.0081(8) -0.0053(8) -0.0049(8)
C18 0.0361(13) 0.0448(15) 0.0326(12) -0.0054(11) -0.0068(10) -0.0007(11)
C19 0.0477(16) 0.0506(17) 0.0374(14) -0.0038(12) -0.0193(12) 0.0003(13)
C20 0.0392(15) 0.0406(15) 0.0624(19) -0.0066(13) -0.0265(14) -0.0040(12)
C21 0.0270(12) 0.0416(14) 0.0544(17) -0.0011(12) -0.0114(11) -0.0112(10)
C22 0.0268(11) 0.0330(12) 0.0349(12) -0.0034(9) -0.0056(9) -0.0078(9)
C23 0.0335(12) 0.0336(12) 0.0246(10) -0.0033(8) -0.0022(8) -0.0116(9)
C24 0.0362(14) 0.0433(15) 0.0527(16) -0.0147(13) -0.0155(12) -0.0016(11)
C25 0.0374(16) 0.069(2) 0.067(2) -0.0181(18) -0.0199(15) -0.0012(15)
C26 0.0370(16) 0.088(3) 0.0502(18) -0.0167(17) -0.0121(13) -0.0217(17)
C27 0.059(2) 0.073(2) 0.0429(16) -0.0137(15) -0.0027(14) -0.0406(18)
C28 0.0484(16) 0.0391(14) 0.0392(14) -0.0054(11) -0.0047(11) -0.0190(12)
C29 0.0334(12) 0.0273(11) 0.0287(11) -0.0088(8) -0.0071(9) 0.0027(9)
C30 0.090(3) 0.0303(14) 0.0426(16) -0.0074(12) -0.0063(16) 0.0071(15)
C31 0.118(4) 0.0414(18) 0.054(2) -0.0228(16) -0.019(2) 0.031(2)
C32 0.059(2) 0.087(3) 0.0490(19) -0.0415(19) -0.0160(16) 0.0291(19)
C33 0.0389(16) 0.085(3) 0.0473(17) -0.0403(17) 0.0003(12) -0.0054(16)
C34 0.0344(13) 0.0452(15) 0.0352(13) -0.0188(11) 0.0023(10) -0.0100(11)
C35 0.0383(12) 0.0237(10) 0.0257(10) -0.0046(8) -0.0034(9) -0.0068(9)
C36 0.0432(14) 0.0347(13) 0.0338(13) 0.0005(10) -0.0028(10) -0.0089(11)
C37 0.0601(19) 0.0434(16) 0.0363(14) 0.0017(12) 0.0045(13) -0.0208(14)
C38 0.074(2) 0.0360(14) 0.0324(14) 0.0030(11) -0.0083(13) -0.0133(14)
C39 0.067(2) 0.0455(16) 0.0375(15) 0.0032(12) -0.0192(14) -0.0118(15)
C40 0.0448(15) 0.0405(14) 0.0339(13) 0.0010(10) -0.0121(11) -0.0125(12)

loop_
_atom_type_symbol
_atom_type_description
_atom_type_scat_dispersion_real
_atom_type_scat_dispersion_imag
_atom_type_scat_source
C C 0.0033 0.0016 'International Tables Vol C Tables 4.2.6.8 and 6.1.1.4'
H H 0.0000 0.0000 'International Tables Vol C Tables 4.2.6.8 and 6.1.1.4'
Ag Ag -0.8971 1.1015 'International Tables Vol C Tables 4.2.6.8 and 6.1.1.4'
N N 0.0061 0.0033 'International Tables Vol C Tables 4.2.6.8 and 6.1.1.4'
O O 0.0106 0.0060 'International Tables Vol C Tables 4.2.6.8 and 6.1.1.4'
P P 0.1023 0.0942 'International Tables Vol C Tables 4.2.6.8 and 6.1.1.4'
S S 0.1246 0.1234 'International Tables Vol C Tables 4.2.6.8 and 6.1.1.4'

loop_
_geom_angle_atom_site_label_1
_geom_angle_atom_site_label_2
_geom_angle_atom_site_label_3
_geom_angle
S1 Ag1 N1 61.89(5)
P1 Ag1 S1 115.58(2)
P1 Ag1 P2 125.17(2)
P1 Ag1 N1 105.16(5)
P2 Ag1 S1 118.61(2)
P2 Ag1 N1 106.64(5)
C1 S1 Ag1 86.55(9)
C5 P1 Ag1 118.20(8)
C5 P1 C11 103.59(10)
C5 P1 C17 104.72(11)
C11 P1 Ag1 114.75(8)
C17 P1 Ag1 109.85(8)
C17 P1 C11 104.41(10)
C23 P2 Ag1 111.83(8)
C29 P2 Ag1 113.71(9)
C29 P2 C23 105.30(11)
C29 P2 C35 104.18(11)
C35 P2 Ag1 117.10(8)
C35 P2 C23 103.52(11)
C1S O1S H1S 109.5
C1 N1 Ag1 93.76(14)
C4 N1 Ag1 148.0(2)
C4 N1 C1 118.1(2)
C2 N2 C1 116.0(3)
N1 C1 S1 117.58(17)
N1 C1 N2 123.5(3)
N2 C1 S1 119.0(2)
O1S C1S H1SA 109.5
O1S C1S H1SB 109.5
O1S C1S H1SC 109.5
H1SA C1S H1SB 109.5
H1SA C1S H1SC 109.5
H1SB C1S H1SC 109.5
N2 C2 H2 118.1
N2 C2 C3 123.8(3)
C3 C2 H2 118.1
C2 C3 H3 121.6
C2 C3 C4 116.9(3)
C4 C3 H3 121.6
N1 C4 C3 121.7(3)
N1 C4 H4 119.1
C3 C4 H4 119.1
C6 C5 P1 123.52(19)
C6 C5 C10 119.1(2)
C10 C5 P1 117.3(2)
C5 C6 H6 119.9
C7 C6 C5 120.2(3)
C7 C6 H6 119.9
C6 C7 H7 120.0
C6 C7 C8 120.0(3)
C8 C7 H7 120.0
C7 C8 H8 120.0
C9 C8 C7 119.9(3)
C9 C8 H8 120.0
C8 C9 H9 120.0
C8 C9 C10 120.1(3)
C10 C9 H9 120.0
C5 C10 H10 119.7
C9 C10 C5 120.6(3)
C9 C10 H10 119.7
C12 C11 P1 118.26(18)
C16 C11 P1 122.92(18)
C16 C11 C12 118.8(2)
C11 C12 H12 119.6
C13 C12 C11 120.9(3)
C13 C12 H12 119.6
C12 C13 H13 120.1
C12 C13 C14 119.8(3)
C14 C13 H13 120.1
C13 C14 H14 120.0
C15 C14 C13 119.9(3)
C15 C14 H14 120.0
C14 C15 H15 120.0
C14 C15 C16 120.1(3)
C16 C15 H15 120.0
C11 C16 C15 120.4(3)
C11 C16 H16 119.8
C15 C16 H16 119.8
C18 C17 P1 117.45(19)
C22 C17 P1 122.77(18)
C22 C17 C18 119.5(2)
C17 C18 H18 119.9
C19 C18 C17 120.1(3)
C19 C18 H18 119.9
C18 C19 H19 120.2
C18 C19 C20 119.6(3)
C20 C19 H19 120.2
C19 C20 H20 119.7
C21 C20 C19 120.6(3)
C21 C20 H20 119.7
C20 C21 H21 120.1
C20 C21 C22 119.8(3)
C22 C21 H21 120.1
C17 C22 C21 120.2(2)
C17 C22 H22 119.9
C21 C22 H22 119.9
C24 C23 P2 117.9(2)
C24 C23 C28 118.8(3)
C28 C23 P2 123.3(2)
C23 C24 H24 119.7
C23 C24 C25 120.6(3)
C25 C24 H24 119.7
C24 C25 H25 119.9
C26 C25 C24 120.3(3)
C26 C25 H25 119.9
C25 C26 H26 119.9
C25 C26 C27 120.2(3)
C27 C26 H26 119.9
C26 C27 H27 119.8
C26 C27 C28 120.3(3)
C28 C27 H27 119.8
C23 C28 C27 119.8(3)
C23 C28 H28 120.1
C27 C28 H28 120.1
C30 C29 P2 123.0(2)
C34 C29 P2 117.63(19)
C34 C29 C30 119.4(3)
C29 C30 H30 120.1
C29 C30 C31 119.7(4)
C31 C30 H30 120.1
C30 C31 H31 119.6
C32 C31 C30 120.8(3)
C32 C31 H31 119.6
C31 C32 H32 120.3
C33 C32 C31 119.5(3)
C33 C32 H32 120.3
C32 C33 H33 119.7
C32 C33 C34 120.7(3)
C34 C33 H33 119.7
C29 C34 C33 120.0(3)
C29 C34 H34 120.0
C33 C34 H34 120.0
C36 C35 P2 123.13(19)
C36 C35 C40 118.7(2)
C40 C35 P2 117.91(19)
C35 C36 H36 119.7
C35 C36 C37 120.5(3)
C37 C36 H36 119.7
C36 C37 H37 119.8
C38 C37 C36 120.3(3)
C38 C37 H37 119.8
C37 C38 H38 120.2
C39 C38 C37 119.5(3)
C39 C38 H38 120.2
C38 C39 H39 119.5
C38 C39 C40 121.1(3)
C40 C39 H39 119.5
C35 C40 H40 120.0
C39 C40 C35 119.9(3)
C39 C40 H40 120.0

loop_
_geom_bond_atom_site_label_1
_geom_bond_atom_site_label_2
_geom_bond_distance
Ag1 S1 2.5502(6)
Ag1 P1 2.4477(6)
Ag1 P2 2.4528(6)
Ag1 N1 2.579(2)
S1 C1 1.722(3)
P1 C5 1.818(2)
P1 C11 1.821(2)
P1 C17 1.819(2)
P2 C23 1.830(2)
P2 C29 1.824(2)
P2 C35 1.827(2)
O1S H1S 0.8400
O1S C1S 1.386(6)
N1 C1 1.354(3)
N1 C4 1.337(3)
N2 C1 1.354(3)
N2 C2 1.348(5)
C1S H1SA 0.9800
C1S H1SB 0.9800
C1S H1SC 0.9800
C2 H2 0.9500
C2 C3 1.357(6)
C3 H3 0.9500
C3 C4 1.374(5)
C4 H4 0.9500
C5 C6 1.390(4)
C5 C10 1.393(4)
C6 H6 0.9500
C6 C7 1.388(4)
C7 H7 0.9500
C7 C8 1.391(5)
C8 H8 0.9500
C8 C9 1.379(5)
C9 H9 0.9500
C9 C10 1.384(4)
C10 H10 0.9500
C11 C12 1.391(3)
C11 C16 1.388(3)
C12 H12 0.9500
C12 C13 1.382(4)
C13 H13 0.9500
C13 C14 1.388(5)
C14 H14 0.9500
C14 C15 1.380(5)
C15 H15 0.9500
C15 C16 1.391(4)
C16 H16 0.9500
C17 C18 1.397(3)
C17 C22 1.385(3)
C18 H18 0.9500
C18 C19 1.385(4)
C19 H19 0.9500
C19 C20 1.392(5)
C20 H20 0.9500
C20 C21 1.371(4)
C21 H21 0.9500
C21 C22 1.393(3)
C22 H22 0.9500
C23 C24 1.387(4)
C23 C28 1.388(4)
C24 H24 0.9500
C24 C25 1.387(4)
C25 H25 0.9500
C25 C26 1.358(5)
C26 H26 0.9500
C26 C27 1.375(5)
C27 H27 0.9500
C27 C28 1.391(4)
C28 H28 0.9500
C29 C30 1.386(4)
C29 C34 1.379(4)
C30 H30 0.9500
C30 C31 1.388(5)
C31 H31 0.9500
C31 C32 1.374(6)
C32 H32 0.9500
C32 C33 1.365(6)
C33 H33 0.9500
C33 C34 1.395(4)
C34 H34 0.9500
C35 C36 1.387(4)
C35 C40 1.401(4)
C36 H36 0.9500
C36 C37 1.390(4)
C37 H37 0.9500
C37 C38 1.382(5)
C38 H38 0.9500
C38 C39 1.367(5)
C39 H39 0.9500
C39 C40 1.386(4)
C40 H40 0.9500

loop_
_geom_hbond_atom_site_label_D
_geom_hbond_atom_site_label_H
_geom_hbond_atom_site_label_A
_geom_hbond_distance_DH
_geom_hbond_distance_HA
_geom_hbond_distance_DA
_geom_hbond_angle_DHA
_geom_hbond_publ_flag
O1S H1S N2 0.84 2.04 2.863(4) 166.3 yes

loop_
_geom_torsion_atom_site_label_1
_geom_torsion_atom_site_label_2
_geom_torsion_atom_site_label_3
_geom_torsion_atom_site_label_4
_geom_torsion
Ag1 S1 C1 N1 -4.70(19)
Ag1 S1 C1 N2 175.2(2)
Ag1 P1 C5 C6 -135.05(19)
Ag1 P1 C5 C10 47.2(2)
Ag1 P1 C11 C12 32.8(2)
Ag1 P1 C11 C16 -147.22(18)
Ag1 P1 C17 C18 52.3(2)
Ag1 P1 C17 C22 -121.52(19)
Ag1 P2 C23 C24 14.6(2)
Ag1 P2 C23 C28 -165.21(19)
Ag1 P2 C29 C30 -160.8(2)
Ag1 P2 C29 C34 21.4(2)
Ag1 P2 C35 C36 -104.7(2)
Ag1 P2 C35 C40 68.9(2)
Ag1 N1 C1 S1 4.65(19)
Ag1 N1 C1 N2 -175.2(2)
Ag1 N1 C4 C3 173.7(3)
P1 C5 C6 C7 -175.6(2)
P1 C5 C10 C9 174.9(2)
P1 C11 C12 C13 179.6(2)
P1 C11 C16 C15 178.4(2)
P1 C17 C18 C19 -172.9(2)
P1 C17 C22 C21 172.6(2)
P2 C23 C24 C25 179.2(3)
P2 C23 C28 C27 -179.6(2)
P2 C29 C30 C31 -179.1(3)
P2 C29 C34 C33 178.0(2)
P2 C35 C36 C37 173.1(2)
P2 C35 C40 C39 -173.7(2)
N2 C2 C3 C4 0.3(6)
C1 N1 C4 C3 -1.1(4)
C1 N2 C2 C3 0.5(5)
C2 N2 C1 S1 178.4(2)
C2 N2 C1 N1 -1.7(4)
C2 C3 C4 N1 0.0(5)
C4 N1 C1 S1 -178.1(2)
C4 N1 C1 N2 2.0(4)
C5 P1 C11 C12 163.1(2)
C5 P1 C11 C16 -16.9(2)
C5 P1 C17 C18 -75.6(2)
C5 P1 C17 C22 110.6(2)
C5 C6 C7 C8 0.8(4)
C6 C5 C10 C9 -2.9(4)
C6 C7 C8 C9 -2.9(5)
C7 C8 C9 C10 2.1(5)
C8 C9 C10 C5 0.8(4)
C10 C5 C6 C7 2.1(4)
C11 P1 C5 C6 96.7(2)
C11 P1 C5 C10 -81.0(2)
C11 P1 C17 C18 175.9(2)
C11 P1 C17 C22 2.0(2)
C11 C12 C13 C14 2.1(5)
C12 C11 C16 C15 -1.6(4)
C12 C13 C14 C15 -2.0(6)
C13 C14 C15 C16 0.1(5)
C14 C15 C16 C11 1.7(5)
C16 C11 C12 C13 -0.4(4)
C17 P1 C5 C6 -12.4(2)
C17 P1 C5 C10 169.8(2)
C17 P1 C11 C12 -87.5(2)
C17 P1 C11 C16 92.5(2)
C17 C18 C19 C20 0.5(5)
C18 C17 C22 C21 -1.1(4)
C18 C19 C20 C21 -2.3(5)
C19 C20 C21 C22 2.4(5)
C20 C21 C22 C17 -0.7(4)
C22 C17 C18 C19 1.2(4)
C23 P2 C29 C30 76.4(3)
C23 P2 C29 C34 -101.3(2)
C23 P2 C35 C36 18.9(2)
C23 P2 C35 C40 -167.6(2)
C23 C24 C25 C26 0.6(5)
C24 C23 C28 C27 0.5(4)
C24 C25 C26 C27 0.1(6)
C25 C26 C27 C28 -0.5(5)
C26 C27 C28 C23 0.2(5)
C28 C23 C24 C25 -0.9(5)
C29 P2 C23 C24 138.6(2)
C29 P2 C23 C28 -41.2(2)
C29 P2 C35 C36 128.8(2)
C29 P2 C35 C40 -57.7(2)
C29 C30 C31 C32 1.9(6)
C30 C29 C34 C33 0.2(4)
C30 C31 C32 C33 -1.2(6)
C31 C32 C33 C34 -0.1(5)
C32 C33 C34 C29 0.6(5)
C34 C29 C30 C31 -1.4(5)
C35 P2 C23 C24 -112.3(2)
C35 P2 C23 C28 67.8(2)
C35 P2 C29 C30 -32.2(3)
C35 P2 C29 C34 150.0(2)
C35 C36 C37 C38 0.0(5)
C36 C35 C40 C39 0.1(4)
C36 C37 C38 C39 0.8(5)
C37 C38 C39 C40 -1.1(5)
C38 C39 C40 C35 0.7(5)
C40 C35 C36 C37 -0.5(4)
